data_9009731
loop_
_publ_author_name
'Kusaka, K.'
'Ohmasa, M.'
'Hagiya, K.'
'Iishi, K.'
'Haga, N.'

_publ_section_title
;On variety of the Ca coordination in the incommensurate structure of
 synthetic iron-bearing akermanite, Ca2(Mg0.55,Fe0.45)Si2O7 Note: Sample is
 synthetic, this is the structure obtained by refining the incommensurate
 structure
;
_journal_name_full 'Mineralogical Journal'
_journal_page_first 47
_journal_page_last 58
_journal_paper_doi 10.2465/minerj.20.47
_journal_volume 20
_journal_year 1998
_chemical_formula_sum 'Ca2 Fe0.446 Mg0.554 O7 Si2'
_chemical_name_mineral Akermanite
_space_group_IT_number 113
_symmetry_space_group_name_Hall 'P -4 2ab'
_symmetry_space_group_name_H-M 'P -4 21 m'
_cell_angle_alpha 90
_cell_angle_beta 90
_cell_angle_gamma 90
_cell_length_a 7.8679
_cell_length_b 7.8679
_cell_length_c 5.0144
_cell_formula_units_Z 2
_cell_volume 310.411
_database_code_amcsd 0014432
_exptl_crystal_density_diffrn 3.067
_cod_original_formula_sum 'Ca2 (Mg.554 Fe.446) Si2 O7'
_cod_database_code 9009731

loop_
_symmetry_equiv_pos_as_xyz
x,y,z
1/2-y,1/2-x,z
y,-x,-z
1/2-x,1/2+y,-z
-x,-y,z
1/2+y,1/2+x,z
-y,x,-z
1/2+x,1/2-y,-z

loop_
_atom_site_aniso_label
_atom_site_aniso_U_11
_atom_site_aniso_U_22
_atom_site_aniso_U_33
_atom_site_aniso_U_12
_atom_site_aniso_U_13
_atom_site_aniso_U_23
Ca 0.02007 0.02007 0.00892 0.01035 0.00160 -0.00160
Mg 0.00972 0.00972 0.01210 0.00000 0.00000 0.00000
Fe 0.00972 0.00972 0.01210 0.00000 0.00000 0.00000
Si 0.00847 0.00847 0.00624 0.00220 0.00040 -0.00040
O1 0.04171 0.04171 0.00637 0.03262 0.00000 0.00000
O2 0.03073 0.03073 0.00522 0.01662 -0.00100 0.00100
O3 0.03826 0.01192 0.01261 -0.00909 0.00660 -0.00160

loop_
_atom_site_label
_atom_site_fract_x
_atom_site_fract_y
_atom_site_fract_z
_atom_site_occupancy
Ca 0.33070 0.16930 0.50610 1.00000
Mg 0.00000 0.00000 0.00000 0.55400
Fe 0.00000 0.00000 0.00000 0.44600
Si 0.13840 0.36160 0.93830 1.00000
O1 0.00000 0.50000 0.82500 1.00000
O2 0.13900 0.36100 0.25700 1.00000
O3 0.07950 0.18980 0.78910 1.00000

loop_
_cod_related_entry_id
_cod_related_entry_database
_cod_related_entry_code
1 AMCSD 0014432

_cod_duplicate_entry 9009730
